data_4122489
loop_
_publ_author_name
'Xu, Xin'
'Kehr, Gerald'
'Daniliuc, Constantin G.'
'Erker, Gerhard'

_publ_section_title
;
 Formation of unsaturated vicinal zr(+)/p frustrated lewis pairs by the
 unique 1,1-carbozirconation reactions.
;
_journal_issue 35
_journal_name_full 'Journal of the American Chemical Society'
_journal_page_first 12431
_journal_page_last 12443
_journal_paper_doi 10.1021/ja5068146
_journal_volume 136
_journal_year 2014
_chemical_formula_sum 'C62 H52 B F20 Hf O2 P S Si'
_chemical_formula_weight 1489.46
_chemical_name_systematic
; 
 ? 
;
_space_group_IT_number 2
_symmetry_cell_setting triclinic
_symmetry_space_group_name_Hall '-P 1'
_symmetry_space_group_name_H-M 'P -1'
_atom_sites_solution_hydrogens geom
_atom_sites_solution_primary direct
_atom_sites_solution_secondary difmap
_audit_creation_method SHELXL-97
_cell_angle_alpha 103.7100(10)
_cell_angle_beta 98.0410(10)
_cell_angle_gamma 111.1530(10)
_cell_formula_units_Z 2
_cell_length_a 12.61580(10)
_cell_length_b 15.4455(2)
_cell_length_c 19.6719(2)
_cell_measurement_reflns_used 8412
_cell_measurement_temperature 223(2)
_cell_measurement_theta_max 28.28
_cell_measurement_theta_min 4.08
_cell_volume 3363.88(7)
_computing_cell_refinement 'Collect (Nonius B.V., 1998)'
_computing_data_collection 'Collect (Nonius B.V., 1998)'
_computing_data_reduction 'Denzo-SMN (Otwinowski & Minor, 1997)'
_computing_molecular_graphics 'XP (BrukerAXS, 2000)'
_computing_publication_material 'SHELXL-97 (Sheldrick, 1997)'
_computing_structure_refinement 'SHELXL-97 (Sheldrick, 1997)'
_computing_structure_solution 'SHELXS-97 (Sheldrick, 1990)'
_diffrn_ambient_temperature 223(2)
_diffrn_measured_fraction_theta_full 0.988
_diffrn_measured_fraction_theta_max 0.988
_diffrn_measurement_device_type 'Nonius KappaCCD APEXII'
_diffrn_measurement_method '\w and \f scans'
_diffrn_radiation_monochromator 'Montel mirror'
_diffrn_radiation_source 'rotating anode Nonius FR591'
_diffrn_radiation_type MoK\a
_diffrn_radiation_wavelength 0.71073
_diffrn_reflns_av_R_equivalents 0.040
_diffrn_reflns_av_sigmaI/netI 0.0367
_diffrn_reflns_limit_h_max 15
_diffrn_reflns_limit_h_min -15
_diffrn_reflns_limit_k_max 19
_diffrn_reflns_limit_k_min -15
_diffrn_reflns_limit_l_max 24
_diffrn_reflns_limit_l_min -24
_diffrn_reflns_number 30886
_diffrn_reflns_theta_full 26.37
_diffrn_reflns_theta_max 26.37
_diffrn_reflns_theta_min 4.13
_exptl_absorpt_coefficient_mu 1.718
_exptl_absorpt_correction_T_max 0.7949
_exptl_absorpt_correction_T_min 0.7037
_exptl_absorpt_correction_type multi-scan
_exptl_absorpt_process_details 'Denzo (Otwinowski, Borek, Majewski & Minor, 2003)'
_exptl_crystal_colour 'pale yellow'
_exptl_crystal_density_diffrn 1.471
_exptl_crystal_density_method 'not measured'
_exptl_crystal_description prism
_exptl_crystal_F_000 1484
_exptl_crystal_size_max 0.22
_exptl_crystal_size_mid 0.17
_exptl_crystal_size_min 0.14
_refine_diff_density_max 0.818
_refine_diff_density_min -1.268
_refine_diff_density_rms 0.095
_refine_ls_extinction_method none
_refine_ls_goodness_of_fit_ref 1.038
_refine_ls_hydrogen_treatment constr
_refine_ls_matrix_type full
_refine_ls_number_parameters 835
_refine_ls_number_reflns 13582
_refine_ls_number_restraints 11
_refine_ls_restrained_S_all 1.038
_refine_ls_R_factor_all 0.0375
_refine_ls_R_factor_gt 0.0350
_refine_ls_shift/su_max 0.002
_refine_ls_shift/su_mean 0.000
_refine_ls_structure_factor_coef Fsqd
_refine_ls_weighting_details 'calc w=1/[\s^2^(Fo^2^)+(0.0491P)^2^+5.8386P] where P=(Fo^2^+2Fc^2^)/3'
_refine_ls_weighting_scheme calc
_refine_ls_wR_factor_gt 0.0939
_refine_ls_wR_factor_ref 0.0961
_reflns_number_gt 12787
_reflns_number_total 13582
_reflns_threshold_expression >2sigma(I)
_cod_data_source_file ja5068146_si_003.cif
_cod_data_source_block erk7201
_cod_depositor_comments 'Adding full bibliography for 4122478--4122491.cif.'
_cod_original_cell_volume 3363.88(6)
_cod_original_sg_symbol_H-M P-1
_cod_database_code 4122489

loop_
_symmetry_equiv_pos_as_xyz
'x, y, z'
'-x, -y, -z'

loop_
_atom_site_label
_atom_site_type_symbol
_atom_site_fract_x
_atom_site_fract_y
_atom_site_fract_z
_atom_site_U_iso_or_equiv
_atom_site_adp_type
_atom_site_occupancy
_atom_site_symmetry_multiplicity
_atom_site_calc_flag
_atom_site_refinement_flags
_atom_site_disorder_assembly
_atom_site_disorder_group
Hf1 Hf 0.721330(11) 0.840387(9) 0.740254(7) 0.02538(5) Uani 1 1 d . A .
P1 P 0.54306(7) 0.81118(6) 0.89035(5) 0.02772(17) Uani 1 1 d D . .
O1 O 0.6621(2) 0.93229(17) 0.80428(13) 0.0325(5) Uani 1 1 d D . .
S1 S 0.54747(17) 0.91778(16) 0.82614(12) 0.0330(4) Uani 0.866(7) 1 d PDU A 1
O2 O 0.5617(4) 1.0063(3) 0.88018(19) 0.0518(11) Uani 0.866(7) 1 d PD A 1
S1A S 0.5765(12) 0.9469(9) 0.8508(8) 0.035(3) Uani 0.134(7) 1 d PDU A 2
O2A O 0.4598(15) 0.9222(18) 0.8084(11) 0.050(7) Uani 0.134(7) 1 d PD A 2
Si1 Si 0.50152(10) 0.58867(7) 0.86250(6) 0.0401(2) Uani 1 1 d . . .
B1 B 0.2240(3) 0.6749(3) 0.3624(2) 0.0309(8) Uani 1 1 d . . .
C1 C 0.6357(3) 0.7251(2) 0.79359(18) 0.0284(6) Uani 1 1 d . . .
C2 C 0.5701(3) 0.7105(2) 0.84236(18) 0.0292(7) Uani 1 1 d . A .
C3 C 0.6670(3) 0.6424(3) 0.7576(2) 0.0373(8) Uani 1 1 d . A .
H3A H 0.7192 0.6328 0.7933 0.056 Uiso 1 1 calc R . .
H3B H 0.7057 0.6586 0.7202 0.056 Uiso 1 1 calc R . .
H3C H 0.5961 0.5828 0.7362 0.056 Uiso 1 1 calc R . .
C4 C 0.3763(4) 0.5035(3) 0.7837(3) 0.0602(13) Uani 1 1 d . A .
H4A H 0.3525 0.4374 0.7862 0.090 Uiso 1 1 calc R . .
H4B H 0.4003 0.5064 0.7393 0.090 Uiso 1 1 calc R . .
H4C H 0.3109 0.5224 0.7847 0.090 Uiso 1 1 calc R . .
C5 C 0.4478(5) 0.6034(3) 0.9462(3) 0.0561(12) Uani 1 1 d . A .
H5A H 0.4322 0.5450 0.9607 0.084 Uiso 1 1 calc R . .
H5B H 0.3763 0.6134 0.9371 0.084 Uiso 1 1 calc R . .
H5C H 0.5071 0.6593 0.9845 0.084 Uiso 1 1 calc R . .
C6 C 0.6128(5) 0.5374(4) 0.8793(3) 0.0646(14) Uani 1 1 d . A .
H6A H 0.6886 0.5904 0.9046 0.097 Uiso 1 1 calc R . .
H6B H 0.6182 0.5007 0.8335 0.097 Uiso 1 1 calc R . .
H6C H 0.5891 0.4946 0.9085 0.097 Uiso 1 1 calc R . .
C11 C 0.6772(3) 0.8679(3) 0.62075(18) 0.0339(7) Uani 1 1 d . . .
C12 C 0.6854(3) 0.7760(3) 0.60488(18) 0.0356(8) Uani 1 1 d . A .
C13 C 0.5899(3) 0.7099(3) 0.62115(19) 0.0365(8) Uani 1 1 d . . .
C14 C 0.5225(3) 0.7603(3) 0.64943(18) 0.0334(7) Uani 1 1 d . A .
C15 C 0.5755(3) 0.8568(3) 0.64742(19) 0.0332(7) Uani 1 1 d . A .
C16 C 0.9362(3) 0.9181(3) 0.73693(19) 0.0333(7) Uani 1 1 d . . .
C17 C 0.9225(3) 0.8369(3) 0.7625(2) 0.0350(7) Uani 1 1 d . A .
C18 C 0.8980(3) 0.8583(3) 0.8318(2) 0.0344(7) Uani 1 1 d . . .
C19 C 0.8940(3) 0.9514(3) 0.84744(19) 0.0315(7) Uani 1 1 d . A .
C20 C 0.9141(3) 0.9874(3) 0.78816(18) 0.0314(7) Uani 1 1 d . A .
C21 C 0.7464(4) 0.9563(3) 0.6002(2) 0.0486(10) Uani 1 1 d . A .
H21A H 0.7979 0.9410 0.5718 0.073 Uiso 1 1 calc R . .
H21B H 0.7928 1.0105 0.6436 0.073 Uiso 1 1 calc R . .
H21C H 0.6927 0.9740 0.5720 0.073 Uiso 1 1 calc R . .
C22 C 0.7609(4) 0.7450(4) 0.5596(2) 0.0526(11) Uani 1 1 d . . .
H22A H 0.8097 0.7225 0.5871 0.079 Uiso 1 1 calc R A .
H22B H 0.8104 0.8001 0.5468 0.079 Uiso 1 1 calc R . .
H22C H 0.7110 0.6924 0.5160 0.079 Uiso 1 1 calc R . .
C23 C 0.5498(5) 0.6008(3) 0.5951(2) 0.0544(11) Uani 1 1 d . A .
H23A H 0.5074 0.5756 0.5446 0.082 Uiso 1 1 calc R . .
H23B H 0.4985 0.5717 0.6235 0.082 Uiso 1 1 calc R . .
H23C H 0.6174 0.5847 0.6004 0.082 Uiso 1 1 calc R . .
C24 C 0.4046(3) 0.7128(3) 0.6633(2) 0.0470(10) Uani 1 1 d . . .
H24A H 0.3877 0.7617 0.6953 0.071 Uiso 1 1 calc R A .
H24B H 0.4048 0.6632 0.6856 0.071 Uiso 1 1 calc R . .
H24C H 0.3450 0.6828 0.6179 0.071 Uiso 1 1 calc R . .
C25 C 0.5275(4) 0.9334(3) 0.6607(2) 0.0436(9) Uani 1 1 d . . .
H25A H 0.5005 0.9421 0.6152 0.065 Uiso 1 1 calc R A .
H25B H 0.5886 0.9947 0.6928 0.065 Uiso 1 1 calc R . .
H25C H 0.4624 0.9131 0.6828 0.065 Uiso 1 1 calc R . .
C26 C 0.9936(4) 0.9380(4) 0.6773(2) 0.0476(10) Uani 1 1 d . A .
H26A H 0.9663 0.9798 0.6568 0.071 Uiso 1 1 calc R . .
H26B H 0.9736 0.8769 0.6400 0.071 Uiso 1 1 calc R . .
H26C H 1.0780 0.9704 0.6964 0.071 Uiso 1 1 calc R . .
C27 C 0.9561(4) 0.7551(3) 0.7305(3) 0.0489(10) Uani 1 1 d . . .
H27A H 1.0405 0.7769 0.7460 0.073 Uiso 1 1 calc R A .
H27B H 0.9322 0.7358 0.6782 0.073 Uiso 1 1 calc R . .
H27C H 0.9174 0.6998 0.7467 0.073 Uiso 1 1 calc R . .
C28 C 0.9074(4) 0.8057(3) 0.8863(2) 0.0438(9) Uani 1 1 d . A .
H28A H 0.9868 0.8362 0.9167 0.066 Uiso 1 1 calc R . .
H28B H 0.8887 0.7378 0.8613 0.066 Uiso 1 1 calc R . .
H28C H 0.8529 0.8093 0.9159 0.066 Uiso 1 1 calc R . .
C29 C 0.8851(3) 1.0090(3) 0.91804(19) 0.0405(8) Uani 1 1 d . . .
H29A H 0.8580 0.9660 0.9466 0.061 Uiso 1 1 calc R A .
H29B H 0.8300 1.0378 0.9088 0.061 Uiso 1 1 calc R . .
H29C H 0.9616 1.0603 0.9443 0.061 Uiso 1 1 calc R . .
C30 C 0.9245(4) 1.0862(3) 0.7859(2) 0.0444(9) Uani 1 1 d . . .
H30A H 0.9866 1.1360 0.8264 0.067 Uiso 1 1 calc R A .
H30B H 0.8509 1.0915 0.7888 0.067 Uiso 1 1 calc R . .
H30C H 0.9427 1.0951 0.7411 0.067 Uiso 1 1 calc R . .
C31 C 0.3944(3) 0.7750(3) 0.89885(19) 0.0314(7) Uani 1 1 d . A .
C32 C 0.3035(3) 0.7179(3) 0.8372(2) 0.0391(8) Uani 1 1 d . . .
H32 H 0.3205 0.7000 0.7923 0.047 Uiso 1 1 calc R A .
C33 C 0.1881(4) 0.6875(3) 0.8419(3) 0.0495(10) Uani 1 1 d . A .
H33 H 0.1269 0.6489 0.8001 0.059 Uiso 1 1 calc R . .
C34 C 0.1624(4) 0.7138(3) 0.9078(3) 0.0500(10) Uani 1 1 d . . .
H34 H 0.0839 0.6921 0.9111 0.060 Uiso 1 1 calc R A .
C35 C 0.2522(4) 0.7719(3) 0.9688(2) 0.0463(9) Uani 1 1 d . A .
H35 H 0.2342 0.7910 1.0132 0.056 Uiso 1 1 calc R . .
C36 C 0.3680(3) 0.8023(3) 0.9656(2) 0.0368(8) Uani 1 1 d . . .
H36 H 0.4286 0.8408 1.0076 0.044 Uiso 1 1 calc R A .
C41 C 0.6414(3) 0.8748(2) 0.97881(18) 0.0298(7) Uani 1 1 d . A .
C42 C 0.7149(3) 0.8358(3) 1.0075(2) 0.0374(8) Uani 1 1 d . . .
H42 H 0.7105 0.7745 0.9817 0.045 Uiso 1 1 calc R A .
C43 C 0.7941(3) 0.8881(3) 1.0742(2) 0.0443(9) Uani 1 1 d . A .
H43 H 0.8444 0.8625 1.0932 0.053 Uiso 1 1 calc R . .
C44 C 0.7997(4) 0.9777(3) 1.1129(2) 0.0470(10) Uani 1 1 d . . .
H44 H 0.8534 1.0125 1.1582 0.056 Uiso 1 1 calc R A .
C45 C 0.7266(4) 1.0160(3) 1.0853(2) 0.0439(9) Uani 1 1 d . A .
H45 H 0.7305 1.0768 1.1117 0.053 Uiso 1 1 calc R . .
C46 C 0.6470(3) 0.9644(3) 1.0182(2) 0.0376(8) Uani 1 1 d . . .
H46 H 0.5968 0.9904 0.9995 0.045 Uiso 1 1 calc R A .
C51 C 0.1668(3) 0.5795(2) 0.3909(2) 0.0342(7) Uani 1 1 d . . .
F52 F 0.3378(2) 0.61062(18) 0.47855(13) 0.0508(6) Uani 1 1 d . . .
C52 C 0.2221(4) 0.5578(3) 0.4461(2) 0.0413(9) Uani 1 1 d . . .
F53 F 0.2276(3) 0.4670(2) 0.52726(16) 0.0719(9) Uani 1 1 d . . .
C53 C 0.1666(5) 0.4829(3) 0.4730(2) 0.0529(11) Uani 1 1 d . . .
F54 F -0.0046(4) 0.3516(2) 0.4692(2) 0.0902(12) Uani 1 1 d . . .
C54 C 0.0502(5) 0.4250(3) 0.4441(3) 0.0602(13) Uani 1 1 d . . .
F55 F -0.1257(3) 0.3870(2) 0.3604(2) 0.0829(10) Uani 1 1 d . . .
C55 C -0.0107(4) 0.4436(3) 0.3899(3) 0.0539(12) Uani 1 1 d . . .
F56 F -0.0184(2) 0.53494(19) 0.31275(15) 0.0538(6) Uani 1 1 d . . .
C56 C 0.0472(4) 0.5202(3) 0.3655(2) 0.0446(9) Uani 1 1 d . . .
C61 C 0.3686(3) 0.7267(3) 0.38466(19) 0.0312(7) Uani 1 1 d . . .
F62 F 0.3737(2) 0.57188(17) 0.33925(14) 0.0495(6) Uani 1 1 d . . .
C62 C 0.4320(3) 0.6704(3) 0.3688(2) 0.0369(8) Uani 1 1 d . . .
F63 F 0.6067(3) 0.6467(2) 0.36497(17) 0.0682(8) Uani 1 1 d . . .
C63 C 0.5522(4) 0.7075(3) 0.3802(2) 0.0449(9) Uani 1 1 d . . .
F64 F 0.7338(2) 0.8448(2) 0.41814(16) 0.0643(7) Uani 1 1 d . . .
C64 C 0.6164(3) 0.8062(3) 0.4069(2) 0.0441(9) Uani 1 1 d . . .
F65 F 0.6199(2) 0.96378(17) 0.44514(13) 0.0490(6) Uani 1 1 d . . .
C65 C 0.5583(3) 0.8655(3) 0.4215(2) 0.0385(8) Uani 1 1 d . . .
F66 F 0.39134(19) 0.89152(15) 0.42848(13) 0.0404(5) Uani 1 1 d . . .
C66 C 0.4384(3) 0.8262(3) 0.41179(19) 0.0319(7) Uani 1 1 d . . .
C71 C 0.1971(3) 0.6466(3) 0.27287(19) 0.0323(7) Uani 1 1 d . . .
F72 F 0.1343(2) 0.47335(16) 0.24452(13) 0.0489(6) Uani 1 1 d . . .
C72 C 0.1610(3) 0.5541(3) 0.2234(2) 0.0386(8) Uani 1 1 d . . .
F73 F 0.1132(3) 0.4459(2) 0.10556(14) 0.0625(7) Uani 1 1 d . . .
C73 C 0.1503(4) 0.5379(3) 0.1498(2) 0.0470(10) Uani 1 1 d . . .
F74 F 0.1659(3) 0.5988(3) 0.05131(15) 0.0782(9) Uani 1 1 d . . .
C74 C 0.1760(4) 0.6141(4) 0.1222(2) 0.0515(10) Uani 1 1 d . . .
F75 F 0.2397(3) 0.7841(2) 0.14318(15) 0.0659(8) Uani 1 1 d . . .
C75 C 0.2129(4) 0.7065(3) 0.1687(2) 0.0480(10) Uani 1 1 d . . .
F76 F 0.2626(2) 0.81424(16) 0.28357(12) 0.0439(5) Uani 1 1 d . . .
C76 C 0.2229(3) 0.7203(3) 0.2415(2) 0.0375(8) Uani 1 1 d . . .
C81 C 0.1631(3) 0.7465(2) 0.3994(2) 0.0340(7) Uani 1 1 d . . .
F82 F 0.0292(2) 0.7258(2) 0.29240(14) 0.0551(6) Uani 1 1 d . . .
C82 C 0.0726(4) 0.7634(3) 0.3650(2) 0.0425(9) Uani 1 1 d . . .
F83 F -0.0659(3) 0.8334(3) 0.3624(2) 0.0786(10) Uani 1 1 d . . .
C83 C 0.0200(4) 0.8189(4) 0.4004(3) 0.0523(11) Uani 1 1 d . . .
F84 F 0.0059(3) 0.9131(3) 0.5091(2) 0.0826(11) Uani 1 1 d . . .
C84 C 0.0566(4) 0.8597(3) 0.4740(3) 0.0553(12) Uani 1 1 d . . .
F85 F 0.1795(3) 0.8814(2) 0.58374(15) 0.0660(8) Uani 1 1 d . . .
C85 C 0.1449(4) 0.8440(3) 0.5114(2) 0.0469(10) Uani 1 1 d . . .
F86 F 0.2798(2) 0.77532(18) 0.51416(12) 0.0463(5) Uani 1 1 d . . .
C86 C 0.1943(3) 0.7885(3) 0.4737(2) 0.0366(8) Uani 1 1 d . . .

loop_
_atom_site_aniso_label
_atom_site_aniso_U_11
_atom_site_aniso_U_22
_atom_site_aniso_U_33
_atom_site_aniso_U_23
_atom_site_aniso_U_13
_atom_site_aniso_U_12
Hf1 0.02855(8) 0.02333(8) 0.02384(8) 0.00569(5) 0.00511(5) 0.01172(6)
P1 0.0292(4) 0.0259(4) 0.0279(4) 0.0063(3) 0.0072(3) 0.0125(3)
O1 0.0375(13) 0.0267(12) 0.0333(13) 0.0062(10) 0.0094(10) 0.0148(10)
S1 0.0355(9) 0.0353(9) 0.0351(9) 0.0121(7) 0.0104(7) 0.0209(7)
O2 0.083(3) 0.041(2) 0.052(2) 0.0152(16) 0.0326(19) 0.0429(19)
S1A 0.050(6) 0.031(6) 0.036(6) 0.016(5) 0.020(5) 0.023(5)
O2A 0.037(12) 0.094(19) 0.050(13) 0.042(13) 0.016(9) 0.048(12)
Si1 0.0505(6) 0.0265(5) 0.0467(6) 0.0139(4) 0.0196(5) 0.0153(4)
B1 0.0357(19) 0.0214(17) 0.035(2) 0.0091(15) 0.0115(16) 0.0101(15)
C1 0.0296(16) 0.0238(15) 0.0287(16) 0.0052(13) 0.0034(13) 0.0107(13)
C2 0.0337(16) 0.0203(14) 0.0315(17) 0.0059(13) 0.0062(13) 0.0109(13)
C3 0.043(2) 0.0335(18) 0.0354(19) 0.0042(15) 0.0109(15) 0.0196(16)
C4 0.064(3) 0.030(2) 0.066(3) 0.002(2) 0.020(2) 0.003(2)
C5 0.079(3) 0.041(2) 0.053(3) 0.022(2) 0.029(2) 0.019(2)
C6 0.082(4) 0.053(3) 0.090(4) 0.044(3) 0.039(3) 0.042(3)
C11 0.0425(19) 0.0333(18) 0.0247(16) 0.0097(14) 0.0044(14) 0.0152(15)
C12 0.0431(19) 0.0391(19) 0.0239(16) 0.0052(14) 0.0052(14) 0.0202(16)
C13 0.045(2) 0.0296(18) 0.0261(17) 0.0016(14) -0.0021(14) 0.0141(15)
C14 0.0343(17) 0.0339(18) 0.0262(16) 0.0058(14) -0.0010(13) 0.0127(14)
C15 0.0382(18) 0.0317(17) 0.0277(17) 0.0063(14) 0.0000(14) 0.0171(15)
C16 0.0302(16) 0.0374(18) 0.0313(17) 0.0101(15) 0.0073(14) 0.0132(14)
C17 0.0337(17) 0.0348(18) 0.0377(19) 0.0081(15) 0.0085(14) 0.0176(15)
C18 0.0319(17) 0.0395(19) 0.0325(18) 0.0119(15) 0.0044(14) 0.0162(15)
C19 0.0265(16) 0.0312(17) 0.0305(17) 0.0035(14) 0.0016(13) 0.0108(13)
C20 0.0279(16) 0.0309(17) 0.0301(17) 0.0070(14) 0.0044(13) 0.0089(13)
C21 0.055(2) 0.047(2) 0.044(2) 0.0253(19) 0.0104(19) 0.015(2)
C22 0.057(3) 0.064(3) 0.035(2) 0.0029(19) 0.0117(19) 0.031(2)
C23 0.070(3) 0.030(2) 0.046(2) 0.0002(17) -0.009(2) 0.018(2)
C24 0.038(2) 0.049(2) 0.039(2) 0.0081(18) 0.0036(16) 0.0065(17)
C25 0.053(2) 0.043(2) 0.042(2) 0.0142(17) 0.0077(18) 0.0289(19)
C26 0.044(2) 0.059(3) 0.042(2) 0.0173(19) 0.0185(18) 0.020(2)
C27 0.047(2) 0.055(3) 0.058(3) 0.015(2) 0.0166(19) 0.036(2)
C28 0.042(2) 0.052(2) 0.041(2) 0.0219(18) 0.0040(16) 0.0212(18)
C29 0.0370(19) 0.044(2) 0.0272(18) -0.0017(15) 0.0045(14) 0.0106(16)
C30 0.048(2) 0.034(2) 0.045(2) 0.0114(17) 0.0051(17) 0.0123(17)
C31 0.0337(17) 0.0310(17) 0.0320(17) 0.0105(14) 0.0095(14) 0.0150(14)
C32 0.0380(19) 0.040(2) 0.0360(19) 0.0091(16) 0.0096(15) 0.0141(16)
C33 0.037(2) 0.046(2) 0.053(3) 0.0073(19) 0.0015(18) 0.0111(18)
C34 0.0316(19) 0.049(2) 0.072(3) 0.022(2) 0.0199(19) 0.0150(17)
C35 0.048(2) 0.049(2) 0.051(2) 0.0169(19) 0.0259(19) 0.0241(19)
C36 0.0402(19) 0.041(2) 0.0326(18) 0.0108(15) 0.0117(15) 0.0198(16)
C41 0.0275(15) 0.0301(16) 0.0273(16) 0.0047(13) 0.0065(13) 0.0098(13)
C42 0.0384(19) 0.0380(19) 0.040(2) 0.0133(16) 0.0119(15) 0.0183(16)
C43 0.0352(19) 0.055(2) 0.044(2) 0.0184(19) 0.0025(16) 0.0207(18)
C44 0.038(2) 0.053(2) 0.034(2) 0.0076(18) 0.0010(16) 0.0082(18)
C45 0.046(2) 0.036(2) 0.035(2) -0.0002(16) 0.0035(16) 0.0103(17)
C46 0.0389(19) 0.0372(19) 0.0339(19) 0.0040(15) 0.0060(15) 0.0180(16)
C51 0.0415(19) 0.0230(16) 0.0375(19) 0.0072(14) 0.0140(15) 0.0124(14)
F52 0.0621(15) 0.0461(13) 0.0449(13) 0.0195(11) 0.0068(11) 0.0221(12)
C52 0.058(2) 0.0285(18) 0.038(2) 0.0113(15) 0.0165(18) 0.0168(17)
F53 0.124(3) 0.0536(16) 0.0556(16) 0.0327(14) 0.0294(17) 0.0432(18)
C53 0.094(4) 0.037(2) 0.044(2) 0.0190(18) 0.031(2) 0.035(2)
F54 0.127(3) 0.0495(17) 0.102(3) 0.0440(18) 0.065(2) 0.0190(18)
C54 0.090(4) 0.033(2) 0.059(3) 0.020(2) 0.043(3) 0.015(2)
F55 0.0573(17) 0.0601(19) 0.104(3) 0.0192(18) 0.0331(17) -0.0072(14)
C55 0.054(3) 0.032(2) 0.063(3) 0.0061(19) 0.030(2) 0.0037(18)
F56 0.0371(12) 0.0519(15) 0.0606(16) 0.0142(12) 0.0083(11) 0.0089(11)
C56 0.048(2) 0.0320(19) 0.048(2) 0.0068(17) 0.0188(18) 0.0103(17)
C61 0.0343(17) 0.0287(17) 0.0322(17) 0.0090(14) 0.0094(14) 0.0145(14)
F62 0.0566(14) 0.0307(11) 0.0598(15) 0.0028(10) 0.0106(12) 0.0248(11)
C62 0.045(2) 0.0282(17) 0.0381(19) 0.0067(15) 0.0111(16) 0.0175(15)
F63 0.0619(17) 0.0726(19) 0.077(2) 0.0029(15) 0.0162(15) 0.0484(16)
C63 0.045(2) 0.053(2) 0.045(2) 0.0087(19) 0.0136(17) 0.0325(19)
F64 0.0340(12) 0.083(2) 0.0704(18) 0.0165(15) 0.0126(12) 0.0220(13)
C64 0.0336(19) 0.056(2) 0.044(2) 0.0128(19) 0.0126(16) 0.0199(18)
F65 0.0437(12) 0.0344(12) 0.0523(14) 0.0108(10) 0.0048(10) 0.0020(10)
C65 0.0377(19) 0.039(2) 0.0330(18) 0.0091(15) 0.0071(15) 0.0106(16)
F66 0.0446(12) 0.0235(10) 0.0528(13) 0.0084(9) 0.0146(10) 0.0149(9)
C66 0.0354(17) 0.0284(17) 0.0325(17) 0.0092(14) 0.0102(14) 0.0133(14)
C71 0.0316(17) 0.0288(17) 0.0352(18) 0.0085(14) 0.0097(14) 0.0113(14)
F72 0.0630(15) 0.0272(11) 0.0485(13) 0.0062(10) 0.0162(11) 0.0123(10)
C72 0.0314(17) 0.038(2) 0.038(2) 0.0078(16) 0.0084(15) 0.0081(15)
F73 0.0691(17) 0.0464(15) 0.0463(14) -0.0109(12) 0.0139(13) 0.0115(13)
C73 0.046(2) 0.040(2) 0.041(2) -0.0017(17) 0.0114(17) 0.0117(18)
F74 0.108(3) 0.083(2) 0.0336(14) 0.0149(14) 0.0198(15) 0.030(2)
C74 0.059(3) 0.059(3) 0.032(2) 0.0098(19) 0.0115(18) 0.022(2)
F75 0.097(2) 0.0606(17) 0.0511(15) 0.0342(14) 0.0249(15) 0.0318(16)
C75 0.054(2) 0.053(3) 0.044(2) 0.023(2) 0.0171(19) 0.023(2)
F76 0.0587(14) 0.0307(11) 0.0439(12) 0.0149(9) 0.0135(11) 0.0177(10)
C76 0.0404(19) 0.0344(19) 0.0369(19) 0.0111(15) 0.0095(15) 0.0144(15)
C81 0.0334(17) 0.0252(16) 0.048(2) 0.0150(15) 0.0171(15) 0.0118(14)
F82 0.0485(14) 0.0744(18) 0.0538(15) 0.0252(13) 0.0113(11) 0.0350(13)
C82 0.043(2) 0.046(2) 0.052(2) 0.0261(19) 0.0233(18) 0.0231(18)
F83 0.077(2) 0.110(3) 0.108(3) 0.068(2) 0.0513(19) 0.071(2)
C83 0.052(2) 0.057(3) 0.080(3) 0.044(3) 0.035(2) 0.037(2)
F84 0.117(3) 0.079(2) 0.112(3) 0.050(2) 0.084(2) 0.074(2)
C84 0.068(3) 0.045(2) 0.081(3) 0.032(2) 0.051(3) 0.035(2)
F85 0.090(2) 0.0517(16) 0.0549(16) 0.0056(13) 0.0415(15) 0.0265(15)
C85 0.063(3) 0.0315(19) 0.053(2) 0.0151(18) 0.035(2) 0.0184(18)
F86 0.0514(13) 0.0491(13) 0.0369(12) 0.0090(10) 0.0117(10) 0.0213(11)
C86 0.0410(19) 0.0252(16) 0.045(2) 0.0127(15) 0.0183(16) 0.0111(15)

loop_
_atom_type_symbol
_atom_type_description
_atom_type_scat_dispersion_real
_atom_type_scat_dispersion_imag
_atom_type_scat_source
C C 0.0033 0.0016 'International Tables Vol C Tables 4.2.6.8 and 6.1.1.4'
H H 0.0000 0.0000 'International Tables Vol C Tables 4.2.6.8 and 6.1.1.4'
B B 0.0013 0.0007 'International Tables Vol C Tables 4.2.6.8 and 6.1.1.4'
O O 0.0106 0.0060 'International Tables Vol C Tables 4.2.6.8 and 6.1.1.4'
F F 0.0171 0.0103 'International Tables Vol C Tables 4.2.6.8 and 6.1.1.4'
Si Si 0.0817 0.0704 'International Tables Vol C Tables 4.2.6.8 and 6.1.1.4'
P P 0.1023 0.0942 'International Tables Vol C Tables 4.2.6.8 and 6.1.1.4'
S S 0.1246 0.1234 'International Tables Vol C Tables 4.2.6.8 and 6.1.1.4'
Hf Hf -0.5830 6.1852 'International Tables Vol C Tables 4.2.6.8 and 6.1.1.4'

loop_
_geom_angle_atom_site_label_1
_geom_angle_atom_site_label_2
_geom_angle_atom_site_label_3
_geom_angle
O1 Hf1 C1 88.15(11)
O1 Hf1 C11 101.31(11)
C1 Hf1 C11 136.70(12)
O1 Hf1 C20 83.04(11)
C1 Hf1 C20 128.87(11)
C11 Hf1 C20 94.35(12)
O1 Hf1 C12 131.28(11)
C1 Hf1 C12 114.79(12)
C11 Hf1 C12 32.88(12)
C20 Hf1 C12 108.44(12)
O1 Hf1 C15 77.78(11)
C1 Hf1 C15 113.39(12)
C11 Hf1 C15 32.77(12)
C20 Hf1 C15 113.60(12)
C12 Hf1 C15 53.96(12)
O1 Hf1 C17 128.19(11)
C1 Hf1 C17 96.76(12)
C11 Hf1 C17 109.01(12)
C20 Hf1 C17 54.27(12)
C12 Hf1 C17 92.88(12)
C15 Hf1 C17 141.75(12)
O1 Hf1 C19 74.39(10)
C1 Hf1 C19 96.55(12)
C11 Hf1 C19 126.74(12)
C20 Hf1 C19 32.70(11)
C12 Hf1 C19 137.51(12)
C15 Hf1 C19 138.03(12)
C17 Hf1 C19 53.80(11)
O1 Hf1 C14 89.51(11)
C1 Hf1 C14 84.12(12)
C11 Hf1 C14 54.20(12)
C20 Hf1 C14 145.60(12)
C12 Hf1 C14 54.01(12)
C15 Hf1 C14 32.25(12)
C17 Hf1 C14 142.28(12)
C19 Hf1 C14 163.84(12)
O1 Hf1 C18 100.50(11)
C1 Hf1 C18 78.50(12)
C11 Hf1 C18 138.66(12)
C20 Hf1 C18 54.24(12)
C12 Hf1 C18 125.06(12)
C15 Hf1 C18 167.76(12)
C17 Hf1 C18 32.60(12)
C19 Hf1 C18 32.40(12)
C14 Hf1 C18 159.57(12)
O1 Hf1 C16 115.47(11)
C1 Hf1 C16 128.66(12)
C11 Hf1 C16 85.16(12)
C20 Hf1 C16 32.56(11)
C12 Hf1 C16 84.06(12)
C15 Hf1 C16 115.82(12)
C17 Hf1 C16 32.44(12)
C19 Hf1 C16 53.55(11)
C14 Hf1 C16 136.64(12)
C18 Hf1 C16 53.71(12)
O1 Hf1 C13 122.03(11)
C1 Hf1 C13 85.38(12)
C11 Hf1 C13 53.67(12)
C20 Hf1 C13 140.41(12)
C12 Hf1 C13 32.03(13)
C15 Hf1 C13 53.30(11)
C17 Hf1 C13 109.78(12)
C19 Hf1 C13 163.57(12)
C14 Hf1 C13 32.53(12)
C18 Hf1 C13 133.87(12)
C16 Hf1 C13 113.03(12)
C2 P1 C31 112.53(16)
C2 P1 C41 112.48(16)
C31 P1 C41 108.94(16)
C2 P1 S1 112.20(13)
C31 P1 S1 99.41(12)
C41 P1 S1 110.53(13)
C2 P1 S1A 120.8(3)
C31 P1 S1A 103.6(3)
C41 P1 S1A 97.0(4)
S1 P1 S1A 13.6(3)
S1 O1 S1A 20.5(5)
S1 O1 Hf1 134.14(17)
S1A O1 Hf1 150.2(5)
O2 S1 O1 109.6(2)
O2 S1 P1 103.93(18)
O1 S1 P1 100.29(13)
O2A S1A O1 113.6(12)
O2A S1A P1 100.8(10)
O1 S1A P1 97.9(5)
C5 Si1 C4 109.5(2)
C5 Si1 C6 104.9(2)
C4 Si1 C6 111.6(3)
C5 Si1 C2 112.45(18)
C4 Si1 C2 107.4(2)
C6 Si1 C2 111.0(2)
C61 B1 C81 113.7(3)
C61 B1 C51 114.3(3)
C81 B1 C51 101.6(3)
C61 B1 C71 100.6(3)
C81 B1 C71 113.7(3)
C51 B1 C71 113.5(3)
C2 C1 C3 117.4(3)
C2 C1 Hf1 140.7(2)
C3 C1 Hf1 101.9(2)
C1 C2 P1 117.6(2)
C1 C2 Si1 124.9(2)
P1 C2 Si1 117.50(19)
C1 C3 H3A 109.5
C1 C3 H3B 109.5
H3A C3 H3B 109.5
C1 C3 H3C 109.5
H3A C3 H3C 109.5
H3B C3 H3C 109.5
Si1 C4 H4A 109.5
Si1 C4 H4B 109.5
H4A C4 H4B 109.5
Si1 C4 H4C 109.5
H4A C4 H4C 109.5
H4B C4 H4C 109.5
Si1 C5 H5A 109.5
Si1 C5 H5B 109.5
H5A C5 H5B 109.5
Si1 C5 H5C 109.5
H5A C5 H5C 109.5
H5B C5 H5C 109.5
Si1 C6 H6A 109.5
Si1 C6 H6B 109.5
H6A C6 H6B 109.5
Si1 C6 H6C 109.5
H6A C6 H6C 109.5
H6B C6 H6C 109.5
C15 C11 C12 107.3(3)
C15 C11 C21 124.0(3)
C12 C11 C21 127.6(4)
C15 C11 Hf1 74.40(19)
C12 C11 Hf1 74.1(2)
C21 C11 Hf1 126.2(3)
C13 C12 C11 108.1(3)
C13 C12 C22 123.4(4)
C11 C12 C22 126.5(4)
C13 C12 Hf1 75.5(2)
C11 C12 Hf1 73.00(19)
C22 C12 Hf1 130.1(3)
C12 C13 C14 108.6(3)
C12 C13 C23 124.3(4)
C14 C13 C23 125.4(4)
C12 C13 Hf1 72.5(2)
C14 C13 Hf1 73.06(19)
C23 C13 Hf1 132.4(3)
C15 C14 C13 107.1(3)
C15 C14 C24 126.6(4)
C13 C14 C24 125.1(4)
C15 C14 Hf1 73.3(2)
C13 C14 Hf1 74.4(2)
C24 C14 Hf1 127.4(2)
C14 C15 C11 108.9(3)
C14 C15 C25 127.2(4)
C11 C15 C25 123.4(3)
C14 C15 Hf1 74.47(19)
C11 C15 Hf1 72.83(19)
C25 C15 Hf1 125.2(2)
C20 C16 C17 108.1(3)
C20 C16 C26 125.2(4)
C17 C16 C26 125.0(3)
C20 C16 Hf1 72.09(19)
C17 C16 Hf1 73.0(2)
C26 C16 Hf1 132.5(3)
C16 C17 C18 108.0(3)
C16 C17 C27 125.0(3)
C18 C17 C27 125.6(4)
C16 C17 Hf1 74.5(2)
C18 C17 Hf1 74.1(2)
C27 C17 Hf1 128.2(3)
C19 C18 C17 107.6(3)
C19 C18 C28 124.9(3)
C17 C18 C28 125.7(3)
C19 C18 Hf1 73.45(19)
C17 C18 Hf1 73.3(2)
C28 C18 Hf1 131.1(3)
C18 C19 C20 108.6(3)
C18 C19 C29 126.3(3)
C20 C19 C29 124.7(3)
C18 C19 Hf1 74.2(2)
C20 C19 Hf1 72.73(19)
C29 C19 Hf1 124.8(2)
C16 C20 C19 107.6(3)
C16 C20 C30 127.1(3)
C19 C20 C30 124.9(3)
C16 C20 Hf1 75.3(2)
C19 C20 Hf1 74.58(19)
C30 C20 Hf1 121.7(2)
C11 C21 H21A 109.5
C11 C21 H21B 109.5
H21A C21 H21B 109.5
C11 C21 H21C 109.5
H21A C21 H21C 109.5
H21B C21 H21C 109.5
C12 C22 H22A 109.5
C12 C22 H22B 109.5
H22A C22 H22B 109.5
C12 C22 H22C 109.5
H22A C22 H22C 109.5
H22B C22 H22C 109.5
C13 C23 H23A 109.5
C13 C23 H23B 109.5
H23A C23 H23B 109.5
C13 C23 H23C 109.5
H23A C23 H23C 109.5
H23B C23 H23C 109.5
C14 C24 H24A 109.5
C14 C24 H24B 109.5
H24A C24 H24B 109.5
C14 C24 H24C 109.5
H24A C24 H24C 109.5
H24B C24 H24C 109.5
C15 C25 H25A 109.5
C15 C25 H25B 109.5
H25A C25 H25B 109.5
C15 C25 H25C 109.5
H25A C25 H25C 109.5
H25B C25 H25C 109.5
C16 C26 H26A 109.5
C16 C26 H26B 109.5
H26A C26 H26B 109.5
C16 C26 H26C 109.5
H26A C26 H26C 109.5
H26B C26 H26C 109.5
C17 C27 H27A 109.5
C17 C27 H27B 109.5
H27A C27 H27B 109.5
C17 C27 H27C 109.5
H27A C27 H27C 109.5
H27B C27 H27C 109.5
C18 C28 H28A 109.5
C18 C28 H28B 109.5
H28A C28 H28B 109.5
C18 C28 H28C 109.5
H28A C28 H28C 109.5
H28B C28 H28C 109.5
C19 C29 H29A 109.5
C19 C29 H29B 109.5
H29A C29 H29B 109.5
C19 C29 H29C 109.5
H29A C29 H29C 109.5
H29B C29 H29C 109.5
C20 C30 H30A 109.5
C20 C30 H30B 109.5
H30A C30 H30B 109.5
C20 C30 H30C 109.5
H30A C30 H30C 109.5
H30B C30 H30C 109.5
C32 C31 C36 119.5(3)
C32 C31 P1 118.5(3)
C36 C31 P1 121.9(3)
C33 C32 C31 120.2(4)
C33 C32 H32 119.9
C31 C32 H32 119.9
C32 C33 C34 120.2(4)
C32 C33 H33 119.9
C34 C33 H33 119.9
C35 C34 C33 119.8(4)
C35 C34 H34 120.1
C33 C34 H34 120.1
C36 C35 C34 121.0(4)
C36 C35 H35 119.5
C34 C35 H35 119.5
C35 C36 C31 119.3(4)
C35 C36 H36 120.4
C31 C36 H36 120.4
C46 C41 C42 119.6(3)
C46 C41 P1 120.0(3)
C42 C41 P1 120.4(3)
C43 C42 C41 119.6(4)
C43 C42 H42 120.2
C41 C42 H42 120.2
C44 C43 C42 120.4(4)
C44 C43 H43 119.8
C42 C43 H43 119.8
C45 C44 C43 120.2(4)
C45 C44 H44 119.9
C43 C44 H44 119.9
C44 C45 C46 119.9(4)
C44 C45 H45 120.0
C46 C45 H45 120.0
C41 C46 C45 120.2(4)
C41 C46 H46 119.9
C45 C46 H46 119.9
C52 C51 C56 113.4(4)
C52 C51 B1 126.6(3)
C56 C51 B1 119.4(3)
F52 C52 C51 121.0(3)
F52 C52 C53 114.8(4)
C51 C52 C53 124.2(4)
F53 C53 C54 120.2(4)
F53 C53 C52 120.2(5)
C54 C53 C52 119.6(4)
F54 C54 C53 120.3(5)
F54 C54 C55 120.5(5)
C53 C54 C55 119.2(4)
F55 C55 C54 120.1(4)
F55 C55 C56 120.5(5)
C54 C55 C56 119.4(4)
F56 C56 C55 116.2(4)
F56 C56 C51 119.8(4)
C55 C56 C51 124.0(4)
C66 C61 C62 113.3(3)
C66 C61 B1 126.3(3)
C62 C61 B1 120.0(3)
F62 C62 C63 116.3(3)
F62 C62 C61 119.3(3)
C63 C62 C61 124.4(4)
F63 C63 C64 120.1(4)
F63 C63 C62 120.3(4)
C64 C63 C62 119.6(4)
F64 C64 C63 121.0(4)
F64 C64 C65 120.5(4)
C63 C64 C65 118.5(4)
F65 C65 C64 119.4(4)
F65 C65 C66 120.0(3)
C64 C65 C66 120.6(4)
F66 C66 C65 115.2(3)
F66 C66 C61 121.2(3)
C65 C66 C61 123.5(3)
C76 C71 C72 113.3(3)
C76 C71 B1 119.6(3)
C72 C71 B1 126.8(3)
F72 C72 C73 115.3(3)
F72 C72 C71 121.6(3)
C73 C72 C71 123.2(4)
F73 C73 C74 120.1(4)
F73 C73 C72 119.4(4)
C74 C73 C72 120.5(4)
F74 C74 C73 120.8(4)
F74 C74 C75 120.7(4)
C73 C74 C75 118.6(4)
F75 C75 C74 120.2(4)
F75 C75 C76 120.3(4)
C74 C75 C76 119.5(4)
F76 C76 C75 115.5(3)
F76 C76 C71 119.5(3)
C75 C76 C71 124.9(4)
C82 C81 C86 113.2(3)
C82 C81 B1 127.1(3)
C86 C81 B1 119.4(3)
F82 C82 C81 121.1(3)
F82 C82 C83 114.9(4)
C81 C82 C83 124.0(4)
F83 C83 C84 120.3(4)
F83 C83 C82 120.0(5)
C84 C83 C82 119.7(4)
F84 C84 C83 120.5(5)
F84 C84 C85 120.6(5)
C83 C84 C85 119.0(4)
F85 C85 C86 121.4(4)
F85 C85 C84 119.6(4)
C86 C85 C84 119.0(4)
F86 C86 C85 115.6(4)
F86 C86 C81 119.3(3)
C85 C86 C81 125.1(4)

loop_
_geom_bond_atom_site_label_1
_geom_bond_atom_site_label_2
_geom_bond_distance
Hf1 O1 2.083(2)
Hf1 C1 2.291(3)
Hf1 C11 2.509(3)
Hf1 C20 2.513(3)
Hf1 C12 2.523(3)
Hf1 C15 2.529(3)
Hf1 C17 2.536(3)
Hf1 C19 2.537(3)
Hf1 C14 2.545(3)
Hf1 C18 2.546(3)
Hf1 C16 2.555(3)
Hf1 C13 2.562(3)
P1 C2 1.789(3)
P1 C31 1.799(4)
P1 C41 1.800(3)
P1 S1 2.291(2)
P1 S1A 2.325(10)
O1 S1 1.521(3)
O1 S1A 1.553(11)
S1 O2 1.453(4)
S1A O2A 1.452(15)
Si1 C5 1.862(5)
Si1 C4 1.864(5)
Si1 C6 1.871(5)
Si1 C2 1.930(3)
B1 C61 1.649(5)
B1 C81 1.652(5)
B1 C51 1.656(5)
B1 C71 1.664(5)
C1 C2 1.359(5)
C1 C3 1.519(5)
C3 H3A 0.9700
C3 H3B 0.9700
C3 H3C 0.9700
C4 H4A 0.9700
C4 H4B 0.9700
C4 H4C 0.9700
C5 H5A 0.9700
C5 H5B 0.9700
C5 H5C 0.9700
C6 H6A 0.9700
C6 H6B 0.9700
C6 H6C 0.9700
C11 C15 1.422(5)
C11 C12 1.424(5)
C11 C21 1.513(5)
C12 C13 1.404(6)
C12 C22 1.516(5)
C13 C14 1.430(5)
C13 C23 1.503(5)
C14 C15 1.409(5)
C14 C24 1.498(5)
C15 C25 1.501(5)
C16 C20 1.422(5)
C16 C17 1.423(5)
C16 C26 1.498(5)
C17 C18 1.427(5)
C17 C27 1.503(5)
C18 C19 1.419(5)
C18 C28 1.507(5)
C19 C20 1.422(5)
C19 C29 1.505(5)
C20 C30 1.495(5)
C21 H21A 0.9700
C21 H21B 0.9700
C21 H21C 0.9700
C22 H22A 0.9700
C22 H22B 0.9700
C22 H22C 0.9700
C23 H23A 0.9700
C23 H23B 0.9700
C23 H23C 0.9700
C24 H24A 0.9700
C24 H24B 0.9700
C24 H24C 0.9700
C25 H25A 0.9700
C25 H25B 0.9700
C25 H25C 0.9700
C26 H26A 0.9700
C26 H26B 0.9700
C26 H26C 0.9700
C27 H27A 0.9700
C27 H27B 0.9700
C27 H27C 0.9700
C28 H28A 0.9700
C28 H28B 0.9700
C28 H28C 0.9700
C29 H29A 0.9700
C29 H29B 0.9700
C29 H29C 0.9700
C30 H30A 0.9700
C30 H30B 0.9700
C30 H30C 0.9700
C31 C32 1.392(5)
C31 C36 1.405(5)
C32 C33 1.383(6)
C32 H32 0.9400
C33 C34 1.384(6)
C33 H33 0.9400
C34 C35 1.380(6)
C34 H34 0.9400
C35 C36 1.380(5)
C35 H35 0.9400
C36 H36 0.9400
C41 C46 1.388(5)
C41 C42 1.400(5)
C42 C43 1.385(6)
C42 H42 0.9400
C43 C44 1.384(6)
C43 H43 0.9400
C44 C45 1.379(6)
C44 H44 0.9400
C45 C46 1.392(5)
C45 H45 0.9400
C46 H46 0.9400
C51 C52 1.382(6)
C51 C56 1.393(6)
F52 C52 1.355(5)
C52 C53 1.384(6)
F53 C53 1.351(6)
C53 C54 1.363(8)
F54 C54 1.344(5)
C54 C55 1.373(8)
F55 C55 1.346(6)
C55 C56 1.381(6)
F56 C56 1.350(5)
C61 C66 1.387(5)
C61 C62 1.393(5)
F62 C62 1.359(4)
C62 C63 1.376(6)
F63 C63 1.354(4)
C63 C64 1.366(6)
F64 C64 1.345(5)
C64 C65 1.370(6)
F65 C65 1.355(4)
C65 C66 1.376(5)
F66 C66 1.345(4)
C71 C76 1.380(5)
C71 C72 1.395(5)
F72 C72 1.350(5)
C72 C73 1.387(6)
F73 C73 1.348(5)
C73 C74 1.364(7)
F74 C74 1.339(5)
C74 C75 1.369(7)
F75 C75 1.356(5)
C75 C76 1.377(6)
F76 C76 1.353(4)
C81 C82 1.382(5)
C81 C86 1.386(5)
F82 C82 1.355(5)
C82 C83 1.384(6)
F83 C83 1.345(5)
C83 C84 1.371(7)
F84 C84 1.343(5)
C84 C85 1.375(7)
F85 C85 1.343(5)
C85 C86 1.374(5)
F86 C86 1.353(5)

loop_
_geom_torsion_atom_site_label_1
_geom_torsion_atom_site_label_2
_geom_torsion_atom_site_label_3
_geom_torsion_atom_site_label_4
_geom_torsion
C1 Hf1 O1 S1 -42.9(2)
C11 Hf1 O1 S1 94.5(2)
C20 Hf1 O1 S1 -172.4(2)
C12 Hf1 O1 S1 79.1(3)
C15 Hf1 O1 S1 71.6(2)
C17 Hf1 O1 S1 -140.0(2)
C19 Hf1 O1 S1 -140.2(2)
C14 Hf1 O1 S1 41.3(2)
C18 Hf1 O1 S1 -120.8(2)
C16 Hf1 O1 S1 -175.5(2)
C13 Hf1 O1 S1 40.5(3)
C1 Hf1 O1 S1A -21.5(11)
C11 Hf1 O1 S1A 115.9(11)
C20 Hf1 O1 S1A -151.1(11)
C12 Hf1 O1 S1A 100.5(11)
C15 Hf1 O1 S1A 92.9(11)
C17 Hf1 O1 S1A -118.7(11)
C19 Hf1 O1 S1A -118.9(11)
C14 Hf1 O1 S1A 62.6(11)
C18 Hf1 O1 S1A -99.5(11)
C16 Hf1 O1 S1A -154.1(11)
C13 Hf1 O1 S1A 61.9(11)
S1A O1 S1 O2 23.5(12)
Hf1 O1 S1 O2 172.4(2)
S1A O1 S1 P1 -85.4(12)
Hf1 O1 S1 P1 63.5(2)
C2 P1 S1 O2 -162.4(2)
C31 P1 S1 O2 78.4(2)
C41 P1 S1 O2 -36.0(2)
S1A P1 S1 O2 -31.0(12)
C2 P1 S1 O1 -49.13(19)
C31 P1 S1 O1 -168.29(17)
C41 P1 S1 O1 77.30(18)
S1A P1 S1 O1 82.3(13)
S1 O1 S1A O2A -28.2(12)
Hf1 O1 S1A O2A -76.4(16)
S1 O1 S1A P1 77.3(12)
Hf1 O1 S1A P1 29.1(14)
C2 P1 S1A O2A 95.2(10)
C31 P1 S1A O2A -31.9(11)
C41 P1 S1A O2A -143.4(10)
S1 P1 S1A O2A 41.4(13)
C2 P1 S1A O1 -20.8(9)
C31 P1 S1A O1 -147.9(6)
C41 P1 S1A O1 100.6(6)
S1 P1 S1A O1 -74.6(12)
O1 Hf1 C1 C2 2.6(4)
C11 Hf1 C1 C2 -102.0(4)
C20 Hf1 C1 C2 82.1(4)
C12 Hf1 C1 C2 -132.8(4)
C15 Hf1 C1 C2 -73.3(4)
C17 Hf1 C1 C2 130.8(4)
C19 Hf1 C1 C2 76.6(4)
C14 Hf1 C1 C2 -87.1(4)
C18 Hf1 C1 C2 103.7(4)
C16 Hf1 C1 C2 124.2(4)
C13 Hf1 C1 C2 -119.8(4)
O1 Hf1 C1 C3 -178.7(2)
C11 Hf1 C1 C3 76.7(3)
C20 Hf1 C1 C3 -99.2(2)
C12 Hf1 C1 C3 45.9(2)
C15 Hf1 C1 C3 105.5(2)
C17 Hf1 C1 C3 -50.5(2)
C19 Hf1 C1 C3 -104.6(2)
C14 Hf1 C1 C3 91.6(2)
C18 Hf1 C1 C3 -77.6(2)
C16 Hf1 C1 C3 -57.0(3)
C13 Hf1 C1 C3 59.0(2)
C3 C1 C2 P1 175.0(2)
Hf1 C1 C2 P1 -6.4(5)
C3 C1 C2 Si1 -6.2(5)
Hf1 C1 C2 Si1 172.4(2)
C31 P1 C2 C1 138.2(3)
C41 P1 C2 C1 -98.2(3)
S1 P1 C2 C1 27.1(3)
S1A P1 C2 C1 15.3(5)
C31 P1 C2 Si1 -40.7(2)
C41 P1 C2 Si1 82.9(2)
S1 P1 C2 Si1 -151.78(15)
S1A P1 C2 Si1 -163.6(4)
C5 Si1 C2 C1 166.8(3)
C4 Si1 C2 C1 -72.7(4)
C6 Si1 C2 C1 49.6(4)
C5 Si1 C2 P1 -14.4(3)
C4 Si1 C2 P1 106.1(2)
C6 Si1 C2 P1 -131.6(3)
O1 Hf1 C11 C15 -44.8(2)
C1 Hf1 C11 C15 54.6(3)
C20 Hf1 C11 C15 -128.6(2)
C12 Hf1 C11 C15 113.6(3)
C17 Hf1 C11 C15 177.8(2)
C19 Hf1 C11 C15 -123.7(2)
C14 Hf1 C11 C15 36.3(2)
C18 Hf1 C11 C15 -165.4(2)
C16 Hf1 C11 C15 -159.8(2)
C13 Hf1 C11 C15 76.8(2)
O1 Hf1 C11 C12 -158.4(2)
C1 Hf1 C11 C12 -59.0(3)
C20 Hf1 C11 C12 117.8(2)
C15 Hf1 C11 C12 -113.6(3)
C17 Hf1 C11 C12 64.2(2)
C19 Hf1 C11 C12 122.7(2)
C14 Hf1 C11 C12 -77.3(2)
C18 Hf1 C11 C12 81.0(3)
C16 Hf1 C11 C12 86.5(2)
C13 Hf1 C11 C12 -36.8(2)
O1 Hf1 C11 C21 76.2(3)
C1 Hf1 C11 C21 175.7(3)
C20 Hf1 C11 C21 -7.5(3)
C12 Hf1 C11 C21 -125.4(4)
C15 Hf1 C11 C21 121.0(4)
C17 Hf1 C11 C21 -61.2(4)
C19 Hf1 C11 C21 -2.6(4)
C14 Hf1 C11 C21 157.3(4)
C18 Hf1 C11 C21 -44.4(4)
C16 Hf1 C11 C21 -38.8(3)
C13 Hf1 C11 C21 -162.2(4)
C15 C11 C12 C13 0.4(4)
C21 C11 C12 C13 -168.3(4)
Hf1 C11 C12 C13 67.9(2)
C15 C11 C12 C22 164.7(4)
C21 C11 C12 C22 -4.0(6)
Hf1 C11 C12 C22 -127.8(4)
C15 C11 C12 Hf1 -67.6(2)
C21 C11 C12 Hf1 123.8(4)
O1 Hf1 C12 C13 -85.8(2)
C1 Hf1 C12 C13 25.1(2)
C11 Hf1 C12 C13 -114.5(3)
C20 Hf1 C12 C13 177.1(2)
C15 Hf1 C12 C13 -76.7(2)
C17 Hf1 C12 C13 123.9(2)
C19 Hf1 C12 C13 158.8(2)
C14 Hf1 C12 C13 -36.5(2)
C18 Hf1 C12 C13 118.3(2)
C16 Hf1 C12 C13 155.2(2)
O1 Hf1 C12 C11 28.7(3)
C1 Hf1 C12 C11 139.7(2)
C20 Hf1 C12 C11 -68.4(2)
C15 Hf1 C12 C11 37.8(2)
C17 Hf1 C12 C11 -121.5(2)
C19 Hf1 C12 C11 -86.7(3)
C14 Hf1 C12 C11 78.0(2)
C18 Hf1 C12 C11 -127.2(2)
C16 Hf1 C12 C11 -90.3(2)
C13 Hf1 C12 C11 114.5(3)
O1 Hf1 C12 C22 152.4(3)
C1 Hf1 C12 C22 -96.6(4)
C11 Hf1 C12 C22 123.7(5)
C20 Hf1 C12 C22 55.3(4)
C15 Hf1 C12 C22 161.5(4)
C17 Hf1 C12 C22 2.2(4)
C19 Hf1 C12 C22 37.0(5)
C14 Hf1 C12 C22 -158.3(4)
C18 Hf1 C12 C22 -3.4(4)
C16 Hf1 C12 C22 33.4(4)
C13 Hf1 C12 C22 -121.8(5)
C11 C12 C13 C14 -1.7(4)
C22 C12 C13 C14 -166.5(3)
Hf1 C12 C13 C14 64.6(2)
C11 C12 C13 C23 163.9(3)
C22 C12 C13 C23 -0.9(6)
Hf1 C12 C13 C23 -129.8(4)
C11 C12 C13 Hf1 -66.3(2)
C22 C12 C13 Hf1 128.9(4)
O1 Hf1 C13 C12 117.9(2)
C1 Hf1 C13 C12 -157.2(2)
C11 Hf1 C13 C12 37.8(2)
C20 Hf1 C13 C12 -4.3(3)
C15 Hf1 C13 C12 78.9(2)
C17 Hf1 C13 C12 -61.7(2)
C19 Hf1 C13 C12 -59.7(5)
C14 Hf1 C13 C12 116.5(3)
C18 Hf1 C13 C12 -88.0(3)
C16 Hf1 C13 C12 -26.9(2)
O1 Hf1 C13 C14 1.4(3)
C1 Hf1 C13 C14 86.3(2)
C11 Hf1 C13 C14 -78.6(2)
C20 Hf1 C13 C14 -120.8(2)
C12 Hf1 C13 C14 -116.5(3)
C15 Hf1 C13 C14 -37.5(2)
C17 Hf1 C13 C14 -178.2(2)
C19 Hf1 C13 C14 -176.2(4)
C18 Hf1 C13 C14 155.5(2)
C16 Hf1 C13 C14 -143.4(2)
O1 Hf1 C13 C23 -121.4(4)
C1 Hf1 C13 C23 -36.5(4)
C11 Hf1 C13 C23 158.5(5)
C20 Hf1 C13 C23 116.4(4)
C12 Hf1 C13 C23 120.7(5)
C15 Hf1 C13 C23 -160.4(5)
C17 Hf1 C13 C23 59.0(4)
C19 Hf1 C13 C23 61.0(7)
C14 Hf1 C13 C23 -122.8(5)
C18 Hf1 C13 C23 32.7(5)
C16 Hf1 C13 C23 93.8(4)
C12 C13 C14 C15 2.3(4)
C23 C13 C14 C15 -163.1(4)
Hf1 C13 C14 C15 66.5(2)
C12 C13 C14 C24 170.7(3)
C23 C13 C14 C24 5.3(6)
Hf1 C13 C14 C24 -125.1(4)
C12 C13 C14 Hf1 -64.2(2)
C23 C13 C14 Hf1 130.4(4)
O1 Hf1 C14 C15 67.5(2)
C1 Hf1 C14 C15 155.7(2)
C11 Hf1 C14 C15 -36.9(2)
C20 Hf1 C14 C15 -9.4(3)
C12 Hf1 C14 C15 -77.8(2)
C17 Hf1 C14 C15 -110.9(3)
C19 Hf1 C14 C15 62.4(5)
C18 Hf1 C14 C15 -172.6(3)
C16 Hf1 C14 C15 -60.7(3)
C13 Hf1 C14 C15 -113.7(3)
O1 Hf1 C14 C13 -178.8(2)
C1 Hf1 C14 C13 -90.6(2)
C11 Hf1 C14 C13 76.8(2)
C20 Hf1 C14 C13 104.3(3)
C12 Hf1 C14 C13 35.9(2)
C15 Hf1 C14 C13 113.7(3)
C17 Hf1 C14 C13 2.8(3)
C19 Hf1 C14 C13 176.1(4)
C18 Hf1 C14 C13 -58.9(4)
C16 Hf1 C14 C13 53.1(3)
O1 Hf1 C14 C24 -56.2(3)
C1 Hf1 C14 C24 32.0(3)
C11 Hf1 C14 C24 -160.5(4)
C20 Hf1 C14 C24 -133.1(3)
C12 Hf1 C14 C24 158.6(4)
C15 Hf1 C14 C24 -123.7(4)
C17 Hf1 C14 C24 125.5(3)
C19 Hf1 C14 C24 -61.3(6)
C18 Hf1 C14 C24 63.8(5)
C16 Hf1 C14 C24 175.7(3)
C13 Hf1 C14 C24 122.6(4)
C13 C14 C15 C11 -2.1(4)
C24 C14 C15 C11 -170.2(3)
Hf1 C14 C15 C11 65.2(2)
C13 C14 C15 C25 170.0(3)
C24 C14 C15 C25 1.9(6)
Hf1 C14 C15 C25 -122.6(4)
C13 C14 C15 Hf1 -67.3(2)
C24 C14 C15 Hf1 124.5(4)
C12 C11 C15 C14 1.1(4)
C21 C11 C15 C14 170.2(3)
Hf1 C11 C15 C14 -66.3(2)
C12 C11 C15 C25 -171.4(3)
C21 C11 C15 C25 -2.2(6)
Hf1 C11 C15 C25 121.2(3)
C12 C11 C15 Hf1 67.4(2)
C21 C11 C15 Hf1 -123.5(4)
O1 Hf1 C15 C14 -109.1(2)
C1 Hf1 C15 C14 -26.5(2)
C11 Hf1 C15 C14 115.9(3)
C20 Hf1 C15 C14 174.2(2)
C12 Hf1 C15 C14 77.9(2)
C17 Hf1 C15 C14 112.6(2)
C19 Hf1 C15 C14 -158.4(2)
C18 Hf1 C15 C14 167.7(5)
C16 Hf1 C15 C14 138.3(2)
C13 Hf1 C15 C14 37.9(2)
O1 Hf1 C15 C11 135.0(2)
C1 Hf1 C15 C11 -142.5(2)
C20 Hf1 C15 C11 58.3(2)
C12 Hf1 C15 C11 -38.0(2)
C17 Hf1 C15 C11 -3.3(3)
C19 Hf1 C15 C11 85.7(3)
C14 Hf1 C15 C11 -115.9(3)
C18 Hf1 C15 C11 51.8(6)
C16 Hf1 C15 C11 22.4(2)
C13 Hf1 C15 C11 -78.0(2)
O1 Hf1 C15 C25 15.8(3)
C1 Hf1 C15 C25 98.4(3)
C11 Hf1 C15 C25 -119.2(4)
C20 Hf1 C15 C25 -60.9(3)
C12 Hf1 C15 C25 -157.2(4)
C17 Hf1 C15 C25 -122.5(3)
C19 Hf1 C15 C25 -33.5(4)
C14 Hf1 C15 C25 124.9(4)
C18 Hf1 C15 C25 -67.4(7)
C16 Hf1 C15 C25 -96.8(3)
C13 Hf1 C15 C25 162.8(4)
O1 Hf1 C16 C20 5.7(2)
C1 Hf1 C16 C20 -103.9(2)
C11 Hf1 C16 C20 105.9(2)
C12 Hf1 C16 C20 138.9(2)
C15 Hf1 C16 C20 93.9(2)
C17 Hf1 C16 C20 -116.1(3)
C19 Hf1 C16 C20 -38.1(2)
C14 Hf1 C16 C20 125.1(2)
C18 Hf1 C16 C20 -78.6(2)
C13 Hf1 C16 C20 152.9(2)
O1 Hf1 C16 C17 121.8(2)
C1 Hf1 C16 C17 12.2(3)
C11 Hf1 C16 C17 -137.9(2)
C20 Hf1 C16 C17 116.1(3)
C12 Hf1 C16 C17 -104.9(2)
C15 Hf1 C16 C17 -149.9(2)
C19 Hf1 C16 C17 78.1(2)
C14 Hf1 C16 C17 -118.8(2)
C18 Hf1 C16 C17 37.5(2)
C13 Hf1 C16 C17 -91.0(2)
O1 Hf1 C16 C26 -116.0(4)
C1 Hf1 C16 C26 134.4(4)
C11 Hf1 C16 C26 -15.7(4)
C20 Hf1 C16 C26 -121.6(5)
C12 Hf1 C16 C26 17.3(4)
C15 Hf1 C16 C26 -27.7(4)
C17 Hf1 C16 C26 122.2(5)
C19 Hf1 C16 C26 -159.7(4)
C14 Hf1 C16 C26 3.4(5)
C18 Hf1 C16 C26 159.7(4)
C13 Hf1 C16 C26 31.3(4)
C20 C16 C17 C18 -3.1(4)
C26 C16 C17 C18 162.5(4)
Hf1 C16 C17 C18 -67.1(2)
C20 C16 C17 C27 -169.9(4)
C26 C16 C17 C27 -4.3(6)
Hf1 C16 C17 C27 126.1(4)
C20 C16 C17 Hf1 64.0(2)
C26 C16 C17 Hf1 -130.4(4)
O1 Hf1 C17 C16 -77.4(2)
C1 Hf1 C17 C16 -170.4(2)
C11 Hf1 C17 C16 44.9(2)
C20 Hf1 C17 C16 -36.5(2)
C12 Hf1 C17 C16 74.2(2)
C15 Hf1 C17 C16 46.8(3)
C19 Hf1 C17 C16 -77.2(2)
C14 Hf1 C17 C16 100.5(3)
C18 Hf1 C17 C16 -114.3(3)
C13 Hf1 C17 C16 102.1(2)
O1 Hf1 C17 C18 36.9(3)
C1 Hf1 C17 C18 -56.1(2)
C11 Hf1 C17 C18 159.2(2)
C20 Hf1 C17 C18 77.8(2)
C12 Hf1 C17 C18 -171.5(2)
C15 Hf1 C17 C18 161.2(2)
C19 Hf1 C17 C18 37.1(2)
C14 Hf1 C17 C18 -145.2(2)
C16 Hf1 C17 C18 114.3(3)
C13 Hf1 C17 C18 -143.6(2)
O1 Hf1 C17 C27 160.0(3)
C1 Hf1 C17 C27 67.0(4)
C11 Hf1 C17 C27 -77.7(4)
C20 Hf1 C17 C27 -159.1(4)
C12 Hf1 C17 C27 -48.4(4)
C15 Hf1 C17 C27 -75.8(4)
C19 Hf1 C17 C27 160.2(4)
C14 Hf1 C17 C27 -22.2(5)
C18 Hf1 C17 C27 123.0(4)
C16 Hf1 C17 C27 -122.6(4)
C13 Hf1 C17 C27 -20.5(4)
C16 C17 C18 C19 1.4(4)
C27 C17 C18 C19 168.1(4)
Hf1 C17 C18 C19 -66.0(2)
C16 C17 C18 C28 -163.5(4)
C27 C17 C18 C28 3.2(6)
Hf1 C17 C18 C28 129.1(4)
C16 C17 C18 Hf1 67.4(2)
C27 C17 C18 Hf1 -125.9(4)
O1 Hf1 C18 C19 -36.6(2)
C1 Hf1 C18 C19 -122.5(2)
C11 Hf1 C18 C19 84.2(3)
C20 Hf1 C18 C19 36.8(2)
C12 Hf1 C18 C19 125.1(2)
C15 Hf1 C18 C19 44.1(6)
C17 Hf1 C18 C19 114.7(3)
C14 Hf1 C18 C19 -154.8(3)
C16 Hf1 C18 C19 77.4(2)
C13 Hf1 C18 C19 165.5(2)
O1 Hf1 C18 C17 -151.3(2)
C1 Hf1 C18 C17 122.8(2)
C11 Hf1 C18 C17 -30.5(3)
C20 Hf1 C18 C17 -77.9(2)
C12 Hf1 C18 C17 10.4(3)
C15 Hf1 C18 C17 -70.6(6)
C19 Hf1 C18 C17 -114.7(3)
C14 Hf1 C18 C17 90.5(4)
C16 Hf1 C18 C17 -37.3(2)
C13 Hf1 C18 C17 50.8(3)
O1 Hf1 C18 C28 85.6(4)
C1 Hf1 C18 C28 -0.4(3)
C11 Hf1 C18 C28 -153.6(3)
C20 Hf1 C18 C28 159.0(4)
C12 Hf1 C18 C28 -112.7(4)
C15 Hf1 C18 C28 166.3(5)
C17 Hf1 C18 C28 -123.1(5)
C19 Hf1 C18 C28 122.2(4)
C14 Hf1 C18 C28 -32.7(6)
C16 Hf1 C18 C28 -160.5(4)
C13 Hf1 C18 C28 -72.3(4)
C17 C18 C19 C20 0.8(4)
C28 C18 C19 C20 165.9(3)
Hf1 C18 C19 C20 -65.1(2)
C17 C18 C19 C29 -172.2(3)
C28 C18 C19 C29 -7.1(6)
Hf1 C18 C19 C29 121.9(3)
C17 C18 C19 Hf1 65.9(2)
C28 C18 C19 Hf1 -129.0(4)
O1 Hf1 C19 C18 142.5(2)
C1 Hf1 C19 C18 56.3(2)
C11 Hf1 C19 C18 -124.9(2)
C20 Hf1 C19 C18 -115.8(3)
C12 Hf1 C19 C18 -82.3(3)
C15 Hf1 C19 C18 -167.3(2)
C17 Hf1 C19 C18 -37.3(2)
C14 Hf1 C19 C18 147.8(4)
C16 Hf1 C19 C18 -77.9(2)
C13 Hf1 C19 C18 -39.6(5)
O1 Hf1 C19 C20 -101.7(2)
C1 Hf1 C19 C20 172.1(2)
C11 Hf1 C19 C20 -9.1(3)
C12 Hf1 C19 C20 33.5(3)
C15 Hf1 C19 C20 -51.4(3)
C17 Hf1 C19 C20 78.5(2)
C14 Hf1 C19 C20 -96.4(4)
C18 Hf1 C19 C20 115.8(3)
C16 Hf1 C19 C20 37.9(2)
C13 Hf1 C19 C20 76.2(5)
O1 Hf1 C19 C29 18.9(3)
C1 Hf1 C19 C29 -67.3(3)
C11 Hf1 C19 C29 111.5(3)
C20 Hf1 C19 C29 120.6(4)
C12 Hf1 C19 C29 154.1(3)
C15 Hf1 C19 C29 69.2(4)
C17 Hf1 C19 C29 -160.9(4)
C14 Hf1 C19 C29 24.2(6)
C18 Hf1 C19 C29 -123.6(4)
C16 Hf1 C19 C29 158.5(4)
C13 Hf1 C19 C29 -163.2(4)
C17 C16 C20 C19 3.6(4)
C26 C16 C20 C19 -162.0(3)
Hf1 C16 C20 C19 68.2(2)
C17 C16 C20 C30 176.5(3)
C26 C16 C20 C30 10.9(6)
Hf1 C16 C20 C30 -118.9(4)
C17 C16 C20 Hf1 -64.6(3)
C26 C16 C20 Hf1 129.8(4)
C18 C19 C20 C16 -2.7(4)
C29 C19 C20 C16 170.5(3)
Hf1 C19 C20 C16 -68.7(2)
C18 C19 C20 C30 -175.8(3)
C29 C19 C20 C30 -2.6(6)
Hf1 C19 C20 C30 118.2(4)
C18 C19 C20 Hf1 66.0(2)
C29 C19 C20 Hf1 -120.8(3)
O1 Hf1 C20 C16 -174.8(2)
C1 Hf1 C20 C16 103.2(2)
C11 Hf1 C20 C16 -74.0(2)
C12 Hf1 C20 C16 -43.5(2)
C15 Hf1 C20 C16 -101.5(2)
C17 Hf1 C20 C16 36.4(2)
C19 Hf1 C20 C16 113.3(3)
C14 Hf1 C20 C16 -96.0(3)
C18 Hf1 C20 C16 76.9(2)
C13 Hf1 C20 C16 -41.1(3)
O1 Hf1 C20 C19 71.8(2)
C1 Hf1 C20 C19 -10.1(3)
C11 Hf1 C20 C19 172.7(2)
C12 Hf1 C20 C19 -156.9(2)
C15 Hf1 C20 C19 145.2(2)
C17 Hf1 C20 C19 -76.9(2)
C14 Hf1 C20 C19 150.7(2)
C18 Hf1 C20 C19 -36.5(2)
C16 Hf1 C20 C19 -113.3(3)
C13 Hf1 C20 C19 -154.5(2)
O1 Hf1 C20 C30 -50.0(3)
C1 Hf1 C20 C30 -132.0(3)
C11 Hf1 C20 C30 50.9(3)
C12 Hf1 C20 C30 81.3(3)
C15 Hf1 C20 C30 23.4(3)
C17 Hf1 C20 C30 161.2(3)
C19 Hf1 C20 C30 -121.8(4)
C14 Hf1 C20 C30 28.8(4)
C18 Hf1 C20 C30 -158.3(3)
C16 Hf1 C20 C30 124.8(4)
C13 Hf1 C20 C30 83.7(3)
C2 P1 C31 C32 -49.7(3)
C41 P1 C31 C32 -175.1(3)
S1 P1 C31 C32 69.2(3)
S1A P1 C31 C32 82.4(5)
C2 P1 C31 C36 129.9(3)
C41 P1 C31 C36 4.5(4)
S1 P1 C31 C36 -111.2(3)
S1A P1 C31 C36 -98.0(5)
C36 C31 C32 C33 -0.6(6)
P1 C31 C32 C33 179.0(3)
C31 C32 C33 C34 0.1(7)
C32 C33 C34 C35 1.1(7)
C33 C34 C35 C36 -1.8(7)
C34 C35 C36 C31 1.2(6)
C32 C31 C36 C35 0.0(6)
P1 C31 C36 C35 -179.6(3)
C2 P1 C41 C46 168.5(3)
C31 P1 C41 C46 -66.0(3)
S1 P1 C41 C46 42.2(3)
S1A P1 C41 C46 41.0(4)
C2 P1 C41 C42 -9.8(3)
C31 P1 C41 C42 115.7(3)
S1 P1 C41 C42 -136.1(3)
S1A P1 C41 C42 -137.2(4)
C46 C41 C42 C43 -1.4(5)
P1 C41 C42 C43 176.8(3)
C41 C42 C43 C44 1.0(6)
C42 C43 C44 C45 -0.3(6)
C43 C44 C45 C46 -0.1(6)
C42 C41 C46 C45 1.1(6)
P1 C41 C46 C45 -177.2(3)
C44 C45 C46 C41 -0.4(6)
C61 B1 C51 C52 20.2(5)
C81 B1 C51 C52 -102.7(4)
C71 B1 C51 C52 134.8(4)
C61 B1 C51 C56 -169.5(3)
C81 B1 C51 C56 67.7(4)
C71 B1 C51 C56 -54.8(4)
C56 C51 C52 F52 -177.9(3)
B1 C51 C52 F52 -7.1(6)
C56 C51 C52 C53 1.9(6)
B1 C51 C52 C53 172.7(4)
F52 C52 C53 F53 -0.2(6)
C51 C52 C53 F53 -180.0(4)
F52 C52 C53 C54 -179.8(4)
C51 C52 C53 C54 0.3(7)
F53 C53 C54 F54 -0.2(7)
C52 C53 C54 F54 179.4(4)
F53 C53 C54 C55 178.8(4)
C52 C53 C54 C55 -1.5(7)
F54 C54 C55 F55 -1.2(7)
C53 C54 C55 F55 179.7(4)
F54 C54 C55 C56 179.3(4)
C53 C54 C55 C56 0.3(7)
F55 C55 C56 F56 1.4(6)
C54 C55 C56 F56 -179.2(4)
F55 C55 C56 C51 -177.2(4)
C54 C55 C56 C51 2.3(7)
C52 C51 C56 F56 178.2(3)
B1 C51 C56 F56 6.7(5)
C52 C51 C56 C55 -3.2(6)
B1 C51 C56 C55 -174.8(4)
C81 B1 C61 C66 -19.6(5)
C51 B1 C61 C66 -135.6(4)
C71 B1 C61 C66 102.4(4)
C81 B1 C61 C62 168.2(3)
C51 B1 C61 C62 52.2(4)
C71 B1 C61 C62 -69.9(4)
C66 C61 C62 F62 -177.6(3)
B1 C61 C62 F62 -4.3(5)
C66 C61 C62 C63 1.7(6)
B1 C61 C62 C63 174.9(4)
F62 C62 C63 F63 -2.7(6)
C61 C62 C63 F63 178.1(4)
F62 C62 C63 C64 177.3(4)
C61 C62 C63 C64 -2.0(7)
F63 C63 C64 F64 0.4(7)
C62 C63 C64 F64 -179.6(4)
F63 C63 C64 C65 179.9(4)
C62 C63 C64 C65 0.0(6)
F64 C64 C65 F65 2.3(6)
C63 C64 C65 F65 -177.2(4)
F64 C64 C65 C66 -178.3(4)
C63 C64 C65 C66 2.1(6)
F65 C65 C66 F66 -1.1(5)
C64 C65 C66 F66 179.5(3)
F65 C65 C66 C61 176.9(3)
C64 C65 C66 C61 -2.4(6)
C62 C61 C66 F66 178.5(3)
B1 C61 C66 F66 5.8(6)
C62 C61 C66 C65 0.5(5)
B1 C61 C66 C65 -172.2(3)
C61 B1 C71 C76 -67.8(4)
C81 B1 C71 C76 54.2(4)
C51 B1 C71 C76 169.7(3)
C61 B1 C71 C72 104.9(4)
C81 B1 C71 C72 -133.2(4)
C51 B1 C71 C72 -17.6(5)
C76 C71 C72 F72 178.6(3)
B1 C71 C72 F72 5.6(6)
C76 C71 C72 C73 -1.1(5)
B1 C71 C72 C73 -174.1(4)
F72 C72 C73 F73 1.2(6)
C71 C72 C73 F73 -179.0(4)
F72 C72 C73 C74 -179.4(4)
C71 C72 C73 C74 0.3(7)
F73 C73 C74 F74 -0.7(7)
C72 C73 C74 F74 179.9(4)
F73 C73 C74 C75 179.7(4)
C72 C73 C74 C75 0.3(7)
F74 C74 C75 F75 0.0(7)
C73 C74 C75 F75 179.7(4)
F74 C74 C75 C76 -179.8(4)
C73 C74 C75 C76 -0.1(7)
F75 C75 C76 F76 -1.2(6)
C74 C75 C76 F76 178.5(4)
F75 C75 C76 C71 179.5(4)
C74 C75 C76 C71 -0.7(7)
C72 C71 C76 F76 -178.0(3)
B1 C71 C76 F76 -4.3(5)
C72 C71 C76 C75 1.3(6)
B1 C71 C76 C75 174.9(4)
C61 B1 C81 C82 132.2(4)
C51 B1 C81 C82 -104.6(4)
C71 B1 C81 C82 17.8(5)
C61 B1 C81 C86 -55.0(4)
C51 B1 C81 C86 68.2(4)
C71 B1 C81 C86 -169.4(3)
C86 C81 C82 F82 -178.5(3)
B1 C81 C82 F82 -5.4(6)
C86 C81 C82 C83 1.9(6)
B1 C81 C82 C83 175.1(4)
F82 C82 C83 F83 -1.1(6)
C81 C82 C83 F83 178.5(4)
F82 C82 C83 C84 179.5(4)
C81 C82 C83 C84 -1.0(7)
F83 C83 C84 F84 1.1(7)
C82 C83 C84 F84 -179.5(4)
F83 C83 C84 C85 -179.7(4)
C82 C83 C84 C85 -0.3(7)
F84 C84 C85 F85 1.0(6)
C83 C84 C85 F85 -178.2(4)
F84 C84 C85 C86 179.6(4)
C83 C84 C85 C86 0.4(6)
F85 C85 C86 F86 -0.7(5)
C84 C85 C86 F86 -179.3(3)
F85 C85 C86 C81 179.3(3)
C84 C85 C86 C81 0.8(6)
C82 C81 C86 F86 178.2(3)
B1 C81 C86 F86 4.5(5)
C82 C81 C86 C85 -1.8(5)
B1 C81 C86 C85 -175.6(3)

loop_
_platon_squeeze_void_nr
_platon_squeeze_void_average_x
_platon_squeeze_void_average_y
_platon_squeeze_void_average_z
_platon_squeeze_void_volume
_platon_squeeze_void_count_electrons
_platon_squeeze_void_content
1 0.279 0.242 0.841 274 36 ' '
2 -0.279 0.758 0.159 274 36 ' '
3 0.182 0.385 0.642 12 1 ' '
4 0.818 0.615 0.358 12 1 ' '
